data_4110795
loop_
_publ_author_name
'Masahito Ochiai'
'Norihiro Tada'
'Kentaro Murai'
'Satoru Goto'
'Motoo Shiro'

_publ_section_title
;
 Synthesis and Characterization of Bromonium Ylides and Their Unusual
 Ligand Transfer Reactions with N-Heterocycles
;
_journal_name_full 'Journal of the American Chemical Society'
_journal_page_first 9608
_journal_page_last 9609
_journal_paper_doi 10.1021/ja063492+
_journal_volume 128
_journal_year 2006
_chemical_formula_moiety 'C10 H4 Br F9 O4 S2 '
_chemical_formula_sum 'C10 H4 Br F9 O4 S2'
_chemical_formula_weight 503.15
_space_group_IT_number 14
_symmetry_cell_setting monoclinic
_symmetry_Int_Tables_number 14
_symmetry_space_group_name_Hall '-P 2yab'
_symmetry_space_group_name_H-M 'P 1 21/a 1'
_audit_creation_date 2004-10-29
_audit_creation_method 'by CrystalStructure 3.6.0'
_cell_angle_alpha 90
_cell_angle_beta 115.46(3)
_cell_angle_gamma 90
_cell_formula_units_Z 4
_cell_length_a 12.352(5)
_cell_length_b 10.816(5)
_cell_length_c 12.959(5)
_cell_measurement_reflns_used 14420
_cell_measurement_temperature 93.1
_cell_measurement_theta_max 27.6
_cell_measurement_theta_min 3.0
_cell_volume 1563.2(12)
_computing_cell_refinement PROCESS-AUTO
_computing_data_collection PROCESS-AUTO
_computing_data_reduction CrystalStructure
_computing_publication_material 'CrystalStructure 3.6.0'
_computing_structure_refinement CRYSTALS
_computing_structure_solution SIR97
_diffrn_detector_area_resol_mean 10.00
_diffrn_measured_fraction_theta_full 0.9968
_diffrn_measured_fraction_theta_max 0.9968
_diffrn_measurement_device_type 'Rigaku RAXIS-RAPID'
_diffrn_measurement_method \w
_diffrn_radiation_type 'Mo K\a'
_diffrn_radiation_wavelength 0.7107
_diffrn_reflns_av_R_equivalents 0.066
_diffrn_reflns_limit_h_max 16
_diffrn_reflns_limit_h_min -15
_diffrn_reflns_limit_k_max 14
_diffrn_reflns_limit_k_min -14
_diffrn_reflns_limit_l_max 16
_diffrn_reflns_limit_l_min -16
_diffrn_reflns_number 13767
_diffrn_reflns_theta_full 27.48
_diffrn_reflns_theta_max 27.48
_exptl_absorpt_coefficient_mu 3.021
_exptl_absorpt_correction_T_max 0.547
_exptl_absorpt_correction_T_min 0.406
_exptl_absorpt_correction_type numerical
_exptl_absorpt_process_details
;
    Higashi, T. (1999). Program for Absorption Correction.
    Rigaku Corporation, Tokyo, Japan.
;
_exptl_crystal_colour colorless
_exptl_crystal_density_diffrn 2.138
_exptl_crystal_description platelet
_exptl_crystal_F_000 976.00
_exptl_crystal_size_max 0.30
_exptl_crystal_size_mid 0.30
_exptl_crystal_size_min 0.20
_refine_diff_density_max 6.30
_refine_diff_density_min -5.10
_refine_ls_extinction_method none
_refine_ls_goodness_of_fit_ref 0.998
_refine_ls_hydrogen_treatment refall
_refine_ls_number_parameters 239
_refine_ls_number_reflns 13385
_refine_ls_R_factor_gt 0.0630
_refine_ls_shift/su_max 0.0000
_refine_ls_structure_factor_coef Fsqd
_refine_ls_weighting_details 'w = 1/[0.0045Fo^2^ + 1.0000\s(Fo^2^)]/(4Fo^2^)'
_refine_ls_weighting_scheme calc
_refine_ls_wR_factor_ref 0.2030
_reflns_number_gt 9168
_reflns_number_total 13414
_reflns_threshold_expression F^2^>2.0\s(F^2^)
_cod_data_source_file ja063492si20060519_032107.cif
_cod_data_source_block '_km60_____________________'
_cod_original_cell_volume 1563(1)
_cod_original_formula_sum 'C10 H4 Br F9 O4 S2 '
_cod_database_code 4110795

loop_
_symmetry_equiv_pos_site_id
_symmetry_equiv_pos_as_xyz
1 +X,+Y,+Z
2 1/2-X,1/2+Y,-Z
3 -X,-Y,-Z
4 1/2+X,1/2-Y,+Z

loop_
_atom_site_label
_atom_site_type_symbol
_atom_site_fract_x
_atom_site_fract_y
_atom_site_fract_z
_atom_site_U_iso_or_equiv
_atom_site_adp_type
_atom_site_occupancy
_atom_site_symmetry_multiplicity
_atom_site_calc_flag
Br(1) Br 0.40037(3) -0.14122(3) 0.31190(3) 0.0313(1) Uani 1.00 1 d
S(1) S 0.54911(7) -0.25963(8) 0.20146(7) 0.0302(2) Uani 1.00 1 d
S(2) S 0.65996(6) -0.21377(8) 0.45644(7) 0.0298(2) Uani 1.00 1 d
F(1) F 0.4324(2) 0.4750(2) 0.2378(2) 0.0423(6) Uani 1.00 1 d
F(2) F 0.2846(2) 0.4335(2) 0.0773(2) 0.0514(6) Uani 1.00 1 d
F(3) F 0.4663(2) 0.4065(2) 0.0991(2) 0.0545(7) Uani 1.00 1 d
F(4) F 0.6456(2) -0.4558(2) 0.4564(2) 0.0445(6) Uani 1.00 1 d
F(5) F 0.7105(2) -0.3713(2) 0.6228(2) 0.0487(6) Uani 1.00 1 d
F(6) F 0.5222(2) -0.3615(2) 0.5071(2) 0.0398(6) Uani 1.00 1 d
F(7) F 0.7225(2) -0.1051(2) 0.2282(2) 0.0473(6) Uani 1.00 1 d
F(8) F 0.6244(2) -0.1720(2) 0.0569(2) 0.0541(7) Uani 1.00 1 d
F(9) F 0.5460(2) -0.0345(2) 0.1247(2) 0.0515(7) Uani 1.00 1 d
O(1) O 0.4296(2) -0.2715(2) 0.1149(2) 0.0391(7) Uani 1.00 1 d
O(2) O 0.6350(2) -0.3578(2) 0.2285(2) 0.0333(6) Uani 1.00 1 d
O(3) O 0.6457(2) -0.1210(2) 0.5283(2) 0.0358(7) Uani 1.00 1 d
O(4) O 0.7718(2) -0.2319(2) 0.4507(2) 0.0348(6) Uani 1.00 1 d
C(1) C 0.3986(3) 0.0301(3) 0.2640(3) 0.0293(8) Uani 1.00 1 d
C(2) C 0.2938(3) 0.0700(3) 0.1755(3) 0.0320(9) Uani 1.00 1 d
C(3) C 0.2919(3) 0.1914(3) 0.1391(3) 0.0338(9) Uani 1.00 1 d
C(4) C 0.3930(3) 0.2650(3) 0.1921(3) 0.0312(9) Uani 1.00 1 d
C(5) C 0.4955(3) 0.2210(3) 0.2818(3) 0.0338(9) Uani 1.00 1 d
C(6) C 0.4991(3) 0.1009(3) 0.3204(3) 0.0341(9) Uani 1.00 1 d
C(7) C 0.3938(3) 0.3949(3) 0.1511(3) 0.0360(9) Uani 1.00 1 d
C(8) C 0.5464(3) -0.2025(3) 0.3229(3) 0.0290(8) Uani 1.00 1 d
C(9) C 0.6147(3) -0.1347(3) 0.1496(3) 0.037(1) Uani 1.00 1 d
C(10) C 0.6332(3) -0.3606(3) 0.5142(3) 0.0353(9) Uani 1.00 1 d

loop_
_atom_site_aniso_label
_atom_site_aniso_U_11
_atom_site_aniso_U_22
_atom_site_aniso_U_33
_atom_site_aniso_U_12
_atom_site_aniso_U_13
_atom_site_aniso_U_23
Br(1) 0.0201(2) 0.0356(2) 0.0430(2) 0.0020(1) 0.0181(1) 0.0043(1)
S(1) 0.0215(4) 0.0342(5) 0.0363(4) -0.0004(3) 0.0138(3) -0.0014(3)
S(2) 0.0205(4) 0.0366(5) 0.0350(4) 0.0001(3) 0.0145(3) 0.0004(3)
F(1) 0.044(1) 0.035(1) 0.048(1) -0.0018(9) 0.020(1) -0.0036(9)
F(2) 0.044(1) 0.041(1) 0.052(1) 0.003(1) 0.005(1) 0.010(1)
F(3) 0.072(2) 0.043(1) 0.071(2) -0.005(1) 0.052(1) 0.001(1)
F(4) 0.047(1) 0.036(1) 0.061(1) 0.0063(9) 0.032(1) 0.0044(9)
F(5) 0.037(1) 0.065(2) 0.041(1) 0.004(1) 0.014(1) 0.019(1)
F(6) 0.028(1) 0.043(1) 0.056(1) -0.0005(8) 0.0255(9) 0.0089(9)
F(7) 0.041(1) 0.051(1) 0.055(1) -0.015(1) 0.026(1) -0.000(1)
F(8) 0.070(2) 0.058(1) 0.058(1) -0.006(1) 0.050(1) -0.008(1)
F(9) 0.064(1) 0.048(1) 0.059(1) 0.014(1) 0.042(1) 0.015(1)
O(1) 0.026(1) 0.054(2) 0.034(1) 0.003(1) 0.010(1) -0.003(1)
O(2) 0.024(1) 0.037(1) 0.044(1) -0.0000(9) 0.020(1) -0.005(1)
O(3) 0.034(1) 0.042(1) 0.038(1) -0.003(1) 0.022(1) -0.007(1)
O(4) 0.018(1) 0.049(1) 0.040(1) 0.0001(9) 0.015(1) 0.001(1)
C(1) 0.026(1) 0.033(2) 0.036(2) 0.004(1) 0.019(1) 0.004(1)
C(2) 0.026(2) 0.038(2) 0.037(2) -0.002(1) 0.018(1) -0.002(1)
C(3) 0.026(2) 0.041(2) 0.034(2) 0.002(1) 0.013(1) 0.001(1)
C(4) 0.027(2) 0.036(2) 0.035(2) 0.000(1) 0.018(1) -0.004(1)
C(5) 0.027(2) 0.038(2) 0.036(2) 0.003(1) 0.014(1) 0.001(1)
C(6) 0.024(2) 0.042(2) 0.035(2) 0.003(1) 0.012(1) 0.004(1)
C(7) 0.036(2) 0.034(2) 0.039(2) -0.002(1) 0.017(2) -0.000(1)
C(8) 0.018(1) 0.039(2) 0.035(2) 0.002(1) 0.017(1) 0.000(1)
C(9) 0.038(2) 0.037(2) 0.046(2) 0.006(1) 0.028(2) 0.005(1)
C(10) 0.028(2) 0.038(2) 0.047(2) 0.005(1) 0.021(2) 0.006(1)

loop_
_atom_type_symbol
_atom_type_description
_atom_type_scat_dispersion_real
_atom_type_scat_dispersion_imag
_atom_type_scat_source
C C 0.003 0.002
;
International Tables for Crystallography
(1992, Vol. C, Tables 4.2.6.8 and 6.1.1.4)
;
H H 0.000 0.000
;
International Tables for Crystallography
(1992, Vol. C, Table 6.1.1.4)
;
Br Br -0.290 2.459
;
International Tables for Crystallography
(1992, Vol. C, Tables 4.2.6.8 and 6.1.1.4)
;
F F 0.017 0.010
;
International Tables for Crystallography
(1992, Vol. C, Tables 4.2.6.8 and 6.1.1.4)
;
O O 0.011 0.006
;
International Tables for Crystallography
(1992, Vol. C, Tables 4.2.6.8 and 6.1.1.4)
;
S S 0.125 0.123
;
International Tables for Crystallography
(1992, Vol. C, Tables 4.2.6.8 and 6.1.1.4)
;

loop_
_geom_angle_atom_site_label_1
_geom_angle_atom_site_label_2
_geom_angle_atom_site_label_3
_geom_angle
Br(1) C(1) C(2) 116.1(2)
Br(1) C(1) C(6) 118.5(2)
C(8) Br(1) C(1) 103.9(2)
Br(1) C(8) S(1) 117.4(1)
Br(1) C(8) S(2) 116.7(2)
C(8) S(1) O(1) 109.6(2)
O(2) S(1) O(1) 122.2(1)
C(9) S(1) O(1) 104.3(2)
C(8) S(1) O(2) 110.5(1)
C(9) S(1) O(2) 103.7(2)
S(1) C(8) S(2) 125.4(2)
C(9) S(1) C(8) 104.9(2)
S(1) C(9) F(7) 110.6(2)
S(1) C(9) F(8) 109.4(2)
S(1) C(9) F(9) 110.6(3)
C(8) S(2) O(3) 109.5(1)
O(4) S(2) O(3) 121.5(1)
C(10) S(2) O(3) 104.3(2)
C(8) S(2) O(4) 110.5(2)
C(10) S(2) O(4) 104.4(2)
C(10) S(2) C(8) 105.1(2)
S(2) C(10) F(6) 109.6(2)
S(2) C(10) F(4) 110.9(3)
S(2) C(10) F(5) 109.5(2)
F(1) C(7) F(2) 106.5(3)
F(1) C(7) F(3) 106.8(3)
F(1) C(7) C(4) 111.3(3)
F(2) C(7) F(3) 107.3(3)
F(2) C(7) C(4) 112.6(3)
F(3) C(7) C(4) 111.9(3)
F(4) C(10) F(6) 108.7(3)
F(4) C(10) F(5) 109.2(3)
F(5) C(10) F(6) 108.8(3)
F(7) C(9) F(8) 108.6(4)
F(7) C(9) F(9) 108.5(3)
F(8) C(9) F(9) 109.1(3)
C(6) C(1) C(2) 125.4(3)
C(1) C(2) C(3) 116.7(3)
C(1) C(6) C(5) 116.8(3)
C(2) C(3) C(4) 119.6(3)
C(3) C(4) C(5) 121.5(3)
C(3) C(4) C(7) 120.2(3)
C(4) C(5) C(6) 120.0(3)
C(7) C(4) C(5) 118.3(3)
C(1) C(2) H(1) 114.3873
C(1) C(6) H(4) 121.5095
H(1) C(2) C(3) 128.8458
C(2) C(3) H(2) 122.0198
H(2) C(3) C(4) 118.3264
C(4) C(5) H(3) 127.1414
C(5) C(6) H(4) 121.6644
H(3) C(5) C(6) 112.1310

loop_
_geom_bond_atom_site_label_1
_geom_bond_atom_site_label_2
_geom_bond_distance
Br(1) C(1) 1.951(3)
Br(1) C(8) 1.868(3)
S(1) O(1) 1.425(2)
S(1) O(2) 1.433(2)
S(1) C(8) 1.704(4)
S(1) C(9) 1.844(4)
S(2) O(3) 1.430(3)
S(2) O(4) 1.428(3)
S(2) C(8) 1.700(3)
S(2) C(10) 1.845(4)
F(1) C(7) 1.334(4)
F(2) C(7) 1.341(4)
F(3) C(7) 1.338(6)
F(4) C(10) 1.321(4)
F(5) C(10) 1.323(4)
F(6) C(10) 1.334(5)
F(7) C(9) 1.322(4)
F(8) C(9) 1.321(5)
F(9) C(9) 1.327(4)
C(1) C(2) 1.379(4)
C(1) C(6) 1.371(4)
C(2) C(3) 1.392(5)
C(3) C(4) 1.388(4)
C(4) C(5) 1.385(4)
C(4) C(7) 1.504(5)
C(5) C(6) 1.386(5)
C(2) H(1) 1.0887
C(3) H(2) 1.0362
C(5) H(3) 1.1281
C(6) H(4) 1.0805

loop_
_geom_contact_atom_site_label_1
_geom_contact_atom_site_label_2
_geom_contact_distance
_geom_contact_site_symmetry_2
Br(1) S(1) 3.054(1) .
Br(1) S(2) 3.0399(7) .
Br(1) F(6) 3.326(2) .
Br(1) F(7) 3.389(2) 44504
Br(1) O(1) 3.071(3) .
Br(1) O(2) 2.978(2) 44504
Br(1) O(3) 3.128(2) .
Br(1) O(4) 3.178(3) 44504
Br(1) C(2) 2.842(3) .
Br(1) C(6) 2.871(4) .
S(1) S(2) 3.025(1) .
S(1) F(1) 3.335(2) 54501
S(1) F(7) 2.620(2) .
S(1) F(8) 2.601(3) .
S(1) F(9) 2.624(2) .
S(1) O(4) 3.232(2) .
S(2) F(4) 2.624(2) .
S(2) F(4) 3.535(2) 65602
S(2) F(5) 2.604(2) .
S(2) F(6) 2.615(2) .
S(2) F(7) 3.563(3) .
S(2) O(2) 3.235(3) .
F(1) S(1) 3.335(2) 56501
F(1) F(2) 2.144(2) .
F(1) F(3) 2.146(4) .
F(1) F(4) 3.017(2) 56501
F(1) F(5) 3.221(4) 65603
F(1) F(6) 3.340(3) 65603
F(1) F(7) 2.905(3) 45504
F(1) O(1) 3.164(3) 56501
F(1) O(2) 3.132(3) 56501
F(1) C(3) 3.486(4) .
F(1) C(4) 2.345(4) .
F(1) C(5) 2.845(4) .
F(2) F(3) 2.158(4) .
F(2) F(7) 3.024(4) 45504
F(2) F(8) 3.193(3) 45504
F(2) F(9) 3.437(4) 45504
F(2) O(1) 3.589(3) 56501
F(2) O(1) 3.529(3) 55502
F(2) C(2) 3.335(4) 55502
F(2) C(3) 2.729(4) .
F(2) C(4) 2.369(4) .
F(2) C(9) 3.422(5) 45504
F(3) F(8) 3.135(3) 65503
F(3) O(1) 3.529(3) 56501
F(3) O(2) 3.263(3) 56501
F(3) C(3) 3.359(5) .
F(3) C(4) 2.357(5) .
F(3) C(5) 3.004(4) .
F(4) S(2) 3.535(2) 64602
F(4) F(1) 3.017(2) 54501
F(4) F(5) 2.155(3) .
F(4) F(6) 2.157(4) .
F(4) F(6) 3.044(3) 64603
F(4) O(2) 3.088(4) .
F(4) O(3) 3.072(3) 64602
F(4) O(4) 2.898(3) .
F(4) O(4) 3.217(3) 64602
F(4) C(8) 3.190(4) .
F(5) F(1) 3.221(4) 65603
F(5) F(6) 2.160(3) .
F(5) F(7) 3.072(3) 64602
F(5) O(3) 2.937(3) .
F(5) O(4) 3.045(4) .
F(5) C(4) 3.368(5) 65603
F(5) C(5) 3.443(4) 64602
F(5) C(6) 3.352(4) 64602
F(6) F(1) 3.340(3) 65603
F(6) F(4) 3.044(3) 64603
F(6) F(6) 3.037(3) 64603
F(6) O(3) 2.968(3) .
F(6) O(4) 3.030(3) 44504
F(6) C(5) 3.219(5) 65603
F(6) C(8) 3.059(4) .
F(6) C(10) 3.513(4) 64603
F(7) Br(1) 3.389(2) 54504
F(7) F(1) 2.905(3) 55504
F(7) F(2) 3.024(4) 55504
F(7) F(5) 3.072(3) 65602
F(7) F(8) 2.146(3) .
F(7) F(9) 2.150(3) .
F(7) O(2) 2.940(3) .
F(7) O(4) 3.010(3) .
F(7) C(7) 3.530(5) 55504
F(7) C(8) 3.106(5) .
F(8) F(2) 3.193(3) 55504
F(8) F(3) 3.135(3) 65503
F(8) F(9) 2.157(4) .
F(8) F(9) 3.271(3) 65503
F(8) O(1) 3.010(4) .
F(8) O(1) 3.566(4) 54504
F(8) O(2) 2.957(4) .
F(8) C(3) 3.135(5) 65503
F(8) C(4) 3.298(5) 65503
F(8) C(7) 3.551(5) 65503
F(9) F(2) 3.437(4) 55504
F(9) F(8) 3.271(3) 65503
F(9) F(9) 3.022(3) 65503
F(9) O(1) 2.914(3) .
F(9) C(1) 3.145(5) .
F(9) C(6) 3.190(5) .
F(9) C(8) 3.145(4) .
O(1) F(1) 3.164(3) 54501
O(1) F(2) 3.589(3) 54501
O(1) F(2) 3.529(3) 54502
O(1) F(3) 3.529(3) 54501
O(1) F(8) 3.566(4) 44504
O(1) O(2) 2.502(3) .
O(1) C(3) 3.277(3) 54502
O(1) C(8) 2.561(4) .
O(1) C(9) 2.594(5) .
O(2) Br(1) 2.978(2) 54504
O(2) F(1) 3.132(3) 54501
O(2) F(3) 3.263(3) 54501
O(2) O(4) 2.969(3) .
O(2) C(2) 3.278(5) 54504
O(2) C(8) 2.582(5) .
O(2) C(9) 2.590(4) .
O(3) F(4) 3.072(3) 65602
O(3) O(4) 2.495(4) .
O(3) C(1) 3.127(5) 65603
O(3) C(6) 3.479(4) .
O(3) C(6) 3.179(5) 65603
O(3) C(8) 2.561(4) .
O(3) C(10) 2.598(4) .
O(4) Br(1) 3.178(3) 54504
O(4) F(4) 3.217(3) 65602
O(4) F(6) 3.030(3) 54504
O(4) C(5) 3.459(3) 64602
O(4) C(6) 3.586(4) 64602
O(4) C(8) 2.575(3) .
O(4) C(10) 2.599(5) .
C(1) O(3) 3.127(5) 65603
C(1) C(3) 2.359(4) .
C(1) C(4) 2.697(5) .
C(1) C(5) 2.348(5) .
C(1) C(8) 3.007(4) .
C(2) F(2) 3.335(4) 54502
C(2) O(2) 3.278(5) 44504
C(2) C(4) 2.402(5) .
C(2) C(5) 2.798(4) .
C(2) C(6) 2.444(4) .
C(3) F(8) 3.135(5) 65503
C(3) O(1) 3.277(3) 55502
C(3) C(5) 2.418(4) .
C(3) C(6) 2.802(4) .
C(3) C(7) 2.508(5) .
C(4) F(5) 3.368(5) 65603
C(4) F(8) 3.298(5) 65503
C(4) C(6) 2.399(4) .
C(5) F(5) 3.443(4) 65602
C(5) F(6) 3.219(5) 65603
C(5) O(4) 3.459(3) 65602
C(5) C(7) 2.481(5) .
C(6) F(5) 3.352(4) 65602
C(6) O(3) 3.179(5) 65603
C(6) O(4) 3.586(4) 65602
C(6) C(8) 3.331(5) .
C(7) F(7) 3.530(5) 45504
C(7) F(8) 3.551(5) 65503
C(8) C(9) 2.814(6) .
C(8) C(10) 2.817(5) .
C(9) F(2) 3.422(5) 55504
C(10) F(6) 3.513(4) 64603
Br(1) H(1) 2.7934 .
Br(1) H(4) 2.9761 .
S(2) H(3) 3.1948 64602
S(2) H(4) 3.1851 .
F(1) H(3) 2.7371 .
F(2) H(1) 2.9585 55502
F(2) H(2) 2.3515 .
F(3) H(1) 3.1966 55502
F(3) H(1) 3.1062 55504
F(3) H(2) 3.5357 .
F(3) H(2) 3.5445 55504
F(3) H(3) 3.1473 .
F(4) H(3) 3.2073 54501
F(4) H(4) 3.1485 64602
F(5) H(3) 2.9381 64602
F(5) H(4) 2.8147 64602
F(6) H(3) 2.8885 65603
F(8) H(2) 3.1942 65503
F(9) H(4) 3.5053 .
O(1) H(2) 2.3501 54502
O(2) H(1) 2.3873 54504
O(3) H(3) 3.3019 64602
O(3) H(4) 2.5667 .
O(3) H(4) 3.3631 65603
O(4) H(3) 2.5543 64602
O(4) H(4) 3.0260 64602
C(1) H(1) 2.0802 .
C(1) H(2) 3.3183 .
C(1) H(3) 3.3205 .
C(1) H(4) 2.1439 .
C(2) H(2) 2.1309 .
C(2) H(4) 3.4144 .
C(3) H(1) 2.2414 .
C(3) H(3) 3.4766 .
C(4) H(1) 3.4404 .
C(4) H(2) 2.0891 .
C(4) H(3) 2.2529 .
C(4) H(4) 3.3887 .
C(5) H(2) 3.3387 .
C(5) H(4) 2.1588 .
C(6) H(1) 3.3650 .
C(6) H(3) 2.0908 .
C(7) H(2) 2.6662 .
C(7) H(3) 2.8207 .
C(8) H(4) 3.0135 .
C(10) H(3) 3.5807 64602
C(10) H(4) 3.3558 64602
H(1) F(2) 2.9585 54502
H(1) F(3) 3.1966 54502
H(1) F(3) 3.1062 45504
H(1) O(2) 2.3873 44504
H(2) F(3) 3.5445 45504
H(2) F(8) 3.1942 65503
H(2) O(1) 2.3501 55502
H(3) S(2) 3.1948 65602
H(3) F(4) 3.2073 56501
H(3) F(5) 2.9381 65602
H(3) F(6) 2.8885 65603
H(3) O(3) 3.3019 65602
H(3) O(4) 2.5543 65602
H(3) C(10) 3.5807 65602
H(4) F(4) 3.1485 65602
H(4) F(5) 2.8147 65602
H(4) O(3) 3.3631 65603
H(4) O(4) 3.0260 65602
H(4) C(10) 3.3558 65602

loop_
_geom_torsion_atom_site_label_1
_geom_torsion_atom_site_label_2
_geom_torsion_atom_site_label_3
_geom_torsion_atom_site_label_4
_geom_torsion
C(8) Br(1) C(1) C(2) 133.4(3)
C(8) Br(1) C(1) C(6) -47.2(3)
C(1) Br(1) C(8) S(1) -86.2(2)
C(1) Br(1) C(8) S(2) 101.7(2)
O(1) S(1) C(8) Br(1) -11.1(2)
O(1) S(1) C(8) S(2) 160.3(2)
O(2) S(1) C(8) Br(1) -148.5(1)
O(2) S(1) C(8) S(2) 22.9(3)
C(9) S(1) C(8) Br(1) 100.4(2)
C(9) S(1) C(8) S(2) -88.2(2)
O(1) S(1) C(9) F(7) 173.4(2)
O(1) S(1) C(9) F(8) -66.9(2)
O(1) S(1) C(9) F(9) 53.2(3)
O(2) S(1) C(9) F(7) -57.6(3)
O(2) S(1) C(9) F(8) 62.0(2)
O(2) S(1) C(9) F(9) -177.8(2)
C(8) S(1) C(9) F(7) 58.3(3)
C(8) S(1) C(9) F(8) 177.9(2)
C(8) S(1) C(9) F(9) -61.9(2)
O(3) S(2) C(8) Br(1) -29.3(2)
O(3) S(2) C(8) S(1) 159.3(2)
O(4) S(2) C(8) Br(1) -165.7(1)
O(4) S(2) C(8) S(1) 22.9(3)
C(10) S(2) C(8) Br(1) 82.2(2)
C(10) S(2) C(8) S(1) -89.2(2)
O(3) S(2) C(10) F(4) -179.0(2)
O(3) S(2) C(10) F(5) -58.4(3)
O(3) S(2) C(10) F(6) 61.0(2)
O(4) S(2) C(10) F(4) -50.5(2)
O(4) S(2) C(10) F(5) 70.1(3)
O(4) S(2) C(10) F(6) -170.6(2)
C(8) S(2) C(10) F(4) 65.8(2)
C(8) S(2) C(10) F(5) -173.5(2)
C(8) S(2) C(10) F(6) -54.2(3)
Br(1) C(1) C(2) C(3) -178.9(3)
C(6) C(1) C(2) C(3) 1.7(6)
Br(1) C(1) C(6) C(5) 178.3(3)
C(2) C(1) C(6) C(5) -2.4(6)
C(1) C(2) C(3) C(4) 0.0(5)
C(2) C(3) C(4) C(5) -0.9(6)
C(2) C(3) C(4) C(7) 177.9(4)
C(3) C(4) C(5) C(6) 0.2(6)
C(7) C(4) C(5) C(6) -178.6(4)
C(3) C(4) C(7) F(1) 130.8(4)
C(3) C(4) C(7) F(2) 11.3(5)
C(3) C(4) C(7) F(3) -109.7(4)
C(5) C(4) C(7) F(1) -50.4(5)
C(5) C(4) C(7) F(2) -169.9(4)
C(5) C(4) C(7) F(3) 69.1(4)
C(4) C(5) C(6) C(1) 1.4(6)

loop_
_cod_related_entry_id
_cod_related_entry_database
_cod_related_entry_code
1 ChemSpider 30660410
